data_7117423
loop_
_publ_author_name
'S. Menichetti'
'S. Cecchi'
'P. Procacci'
'M. Innocenti'
'L. Becucci'
'L. Franco'
'C. Viglianisi'

_publ_section_title
;
 Thia-bridged triarylamine heterohelicene radical cations as redox-driven
 molecular switches
;
_journal_name_full Chem.Commun.
_journal_page_first 11452
_journal_paper_doi 10.1039/C5cc04007H
_journal_volume 51
_journal_year 2015
_chemical_formula_moiety 'C22 H19 Cl2 F6 N O3 S2 Sb'
_chemical_formula_sum 'C22 H19 Cl2 F6 N O3 S2 Sb'
_chemical_formula_weight 716.15
_chemical_name_systematic
;
2,3,4-trimethoxybenzo[5,6][1,4]thiazino[2,3,4-kl]phenothiazinyl
hexafluoroantimonate, free radical
;
_space_group_IT_number 2
_symmetry_cell_setting triclinic
_symmetry_space_group_name_Hall '-P 1'
_symmetry_space_group_name_H-M 'P -1'
_atom_sites_solution_hydrogens geom
_atom_sites_solution_primary direct
_atom_sites_solution_secondary difmap
_audit_creation_date
;
'Wed May 09 15:26:04 2012'
;
_audit_creation_method
;
CrysAlisPro, Oxford Diffraction Ltd.,
Version 1.171.34.44 (release 25-10-2010 CrysAlis171 .NET)
(compiled Oct 25 2010,18:11:34)
;
_audit_update_record
;
2013-03-27 deposited with the CCDC.
2015-06-19 downloaded from the CCDC.
;
_cell_angle_alpha 102.819(5)
_cell_angle_beta 97.906(4)
_cell_angle_gamma 112.771(5)
_cell_formula_units_Z 2
_cell_length_a 9.106(1)
_cell_length_b 10.580(1)
_cell_length_c 15.856(1)
_cell_measurement_reflns_used 3037
_cell_measurement_temperature 293(2)
_cell_measurement_theta_max 61.7253
_cell_measurement_theta_min 4.7500
_cell_volume 1330.3(2)
_computing_cell_refinement
;
CrysAlisPro, Oxford Diffraction Ltd.,
Version 1.171.34.44 (release 25-10-2010 CrysAlis171 .NET)
(compiled Oct 25 2010,18:11:34)
;
_computing_data_collection
;
CrysAlisPro, Oxford Diffraction Ltd.,
Version 1.171.34.44 (release 25-10-2010 CrysAlis171 .NET)
(compiled Oct 25 2010,18:11:34)
;
_computing_data_reduction
;
CrysAlisPro, Oxford Diffraction Ltd.,
Version 1.171.34.44 (release 25-10-2010 CrysAlis171 .NET)
(compiled Oct 25 2010,18:11:34)
;
_computing_molecular_graphics Ortep3
_computing_publication_material Ciftab
_computing_structure_refinement 'SHELXL-97 (Sheldrick, 1997)'
_computing_structure_solution 'SIR2004 J.Appl.Cryst.38,381-388'
_diffrn_ambient_temperature 293(2)
_diffrn_detector_area_resol_mean 8.1241
_diffrn_measured_fraction_theta_full 0.971
_diffrn_measured_fraction_theta_max 0.971
_diffrn_measurement_details
;
1 omega -25.00 62.00 1.0000 2.0000
omega____ theta____ kappa____ phi______ frames
- 0.4688 77.0000 0.0000 87

2 omega -75.00 -35.00 1.0000 2.0000
omega____ theta____ kappa____ phi______ frames
- 0.4688 179.0000 90.0000 40

3 omega 34.00 70.00 1.0000 2.0000
omega____ theta____ kappa____ phi______ frames
- 0.4688 37.0000 -90.0000 36

4 omega -121.00 -90.00 1.0000 4.0000
omega____ theta____ kappa____ phi______ frames
- -77.8666 125.0000 -90.0000 31

5 omega -37.00 -6.00 1.0000 4.0000
omega____ theta____ kappa____ phi______ frames
- -77.8666 125.0000 -90.0000 31

6 omega -33.00 -7.00 1.0000 4.0000
omega____ theta____ kappa____ phi______ frames
- -77.8666 77.0000 -120.0000 26

7 omega -103.00 -55.00 1.0000 4.0000
omega____ theta____ kappa____ phi______ frames
- -77.8666 77.0000 -120.0000 48

8 omega 46.00 71.00 1.0000 4.0000
omega____ theta____ kappa____ phi______ frames
- 78.8041 -37.0000 30.0000 25

9 omega 75.00 143.00 1.0000 4.0000
omega____ theta____ kappa____ phi______ frames
- 78.8041 37.0000 -150.0000 68

10 omega 15.00 70.00 1.0000 4.0000
omega____ theta____ kappa____ phi______ frames
- 78.8041 -37.0000 90.0000 55

11 omega 15.00 96.00 1.0000 4.0000
omega____ theta____ kappa____ phi______ frames
- 78.8041 -77.0000 -60.0000 81

12 omega 16.00 80.00 1.0000 4.0000
omega____ theta____ kappa____ phi______ frames
- 78.8041 -77.0000 -120.0000 64

13 omega 14.00 109.00 1.0000 4.0000
omega____ theta____ kappa____ phi______ frames
- 78.8041 -77.0000 30.0000 95

14 omega 13.00 67.00 1.0000 4.0000
omega____ theta____ kappa____ phi______ frames
- 78.8041 -37.0000 -60.0000 54

15 omega 76.00 150.00 1.0000 4.0000
omega____ theta____ kappa____ phi______ frames
- 78.8041 37.0000 90.0000 74
;
_diffrn_measurement_device_type 'Xcalibur, Onyx'
_diffrn_measurement_method '\w scans'
_diffrn_radiation_monochromator graphite
_diffrn_radiation_probe x-ray
_diffrn_radiation_source 'Enhance (Cu) X-ray Source'
_diffrn_radiation_type CuK\a
_diffrn_radiation_wavelength 1.54184
_diffrn_reflns_av_R_equivalents 0.0525
_diffrn_reflns_av_sigmaI/netI 0.0739
_diffrn_reflns_limit_h_max 10
_diffrn_reflns_limit_h_min -8
_diffrn_reflns_limit_k_max 11
_diffrn_reflns_limit_k_min -11
_diffrn_reflns_limit_l_max 17
_diffrn_reflns_limit_l_min -18
_diffrn_reflns_number 7657
_diffrn_reflns_theta_full 61.82
_diffrn_reflns_theta_max 61.82
_diffrn_reflns_theta_min 4.75
_diffrn_standards_decay_% 50
_diffrn_standards_interval_count 200
_diffrn_standards_number 3
_exptl_absorpt_coefficient_mu 12.175
_exptl_absorpt_correction_T_max 0.6145
_exptl_absorpt_correction_T_min 0.3776
_exptl_absorpt_correction_type multi-scan
_exptl_absorpt_process_details
;
CrysAlisPro, Oxford Diffraction Ltd.,
Version 1.171.34.44 (release 25-10-2010 CrysAlis171 .NET)
(compiled Oct 25 2010,18:11:34)
Empirical absorption correction using spherical harmonics,
implemented in SCALE3 ABSPACK scaling algorithm.
;
_exptl_crystal_colour darkviolet
_exptl_crystal_density_diffrn 1.788
_exptl_crystal_density_method 'not measured'
_exptl_crystal_description prismatic
_exptl_crystal_F_000 706
_exptl_crystal_size_max 0.10
_exptl_crystal_size_mid 0.06
_exptl_crystal_size_min 0.04
_refine_diff_density_max 1.689
_refine_diff_density_min -1.258
_refine_diff_density_rms 0.127
_refine_ls_extinction_method none
_refine_ls_goodness_of_fit_ref 1.025
_refine_ls_hydrogen_treatment mixed
_refine_ls_matrix_type full
_refine_ls_number_parameters 325
_refine_ls_number_reflns 4050
_refine_ls_number_restraints 0
_refine_ls_restrained_S_all 1.025
_refine_ls_R_factor_all 0.0981
_refine_ls_R_factor_gt 0.0687
_refine_ls_shift/su_max 0.000
_refine_ls_shift/su_mean 0.000
_refine_ls_structure_factor_coef Fsqd
_refine_ls_weighting_details 'calc w=1/[\s^2^(Fo^2^)+(0.1219P)^2^+1.2492P] where P=(Fo^2^+2Fc^2^)/3'
_refine_ls_weighting_scheme calc
_refine_ls_wR_factor_gt 0.1819
_refine_ls_wR_factor_ref 0.2066
_reflns_number_gt 2857
_reflns_number_total 4050
_reflns_threshold_expression >2sigma(I)
_cod_data_source_file c5cc04007h2.cif
_cod_data_source_block exp_711
_cod_original_sg_symbol_H-M P-1
_cod_database_code 7117423

loop_
_symmetry_equiv_pos_as_xyz
'x, y, z'
'-x, -y, -z'

loop_
_atom_site_label
_atom_site_type_symbol
_atom_site_fract_x
_atom_site_fract_y
_atom_site_fract_z
_atom_site_U_iso_or_equiv
_atom_site_adp_type
_atom_site_occupancy
_atom_site_symmetry_multiplicity
_atom_site_calc_flag
_atom_site_refinement_flags
_atom_site_disorder_assembly
_atom_site_disorder_group
N1 N 0.5005(8) -0.2338(7) 0.0936(4) 0.0461(16) Uani 1 1 d . . .
O1 O 0.1294(8) -0.5027(7) 0.2429(5) 0.0647(17) Uani 1 1 d . . .
O2 O 0.3504(9) -0.3343(8) 0.4070(4) 0.074(2) Uani 1 1 d . . .
O3 O 0.6470(8) -0.1293(7) 0.4138(4) 0.0641(18) Uani 1 1 d . . .
F1 F 0.1674(10) 0.1165(9) 0.3724(5) 0.119(3) Uani 1 1 d . . .
F2 F 0.0474(16) -0.1607(10) 0.3054(8) 0.170(5) Uani 1 1 d . . .
F3 F 0.3597(12) -0.0051(12) 0.3229(7) 0.151(4) Uani 1 1 d . . .
F4 F -0.0285(12) -0.0133(15) 0.2154(8) 0.183(5) Uani 1 1 d . . .
F5 F 0.1646(11) -0.1305(9) 0.1662(6) 0.130(3) Uani 1 1 d . . .
F6 F 0.2890(13) 0.1492(10) 0.2370(6) 0.134(3) Uani 1 1 d . . .
S1 S 0.7172(4) -0.1952(4) -0.03643(19) 0.0771(8) Uani 1 1 d . . .
S2 S 0.1706(3) -0.4896(3) 0.07363(15) 0.0585(6) Uani 1 1 d . . .
Sb1 Sb 0.16343(8) -0.00637(7) 0.26862(4) 0.0656(3) Uani 1 1 d . . .
C1 C 0.4359(11) -0.3430(10) 0.0119(6) 0.053(2) Uani 1 1 d . . .
C2 C 0.5188(12) -0.3313(12) -0.0558(6) 0.061(3) Uani 1 1 d . . .
C3 C 0.4489(17) -0.4358(14) -0.1387(7) 0.077(3) Uani 1 1 d . . .
H3 H 0.5044 -0.4274 -0.1837 0.092 Uiso 1 1 calc R . .
C4 C 0.2986(16) -0.5516(12) -0.1553(6) 0.069(3) Uani 1 1 d . . .
H4 H 0.2524 -0.6205 -0.2111 0.083 Uiso 1 1 calc R . .
C5 C 0.2189(14) -0.5636(11) -0.0888(6) 0.069(3) Uani 1 1 d . . .
H5 H 0.1173 -0.6412 -0.0998 0.083 Uiso 1 1 calc R . .
C6 C 0.2854(11) -0.4637(10) -0.0060(6) 0.054(2) Uani 1 1 d . . .
C7 C 0.5971(10) -0.0889(10) 0.0958(6) 0.050(2) Uani 1 1 d . . .
C8 C 0.6990(11) -0.0575(11) 0.0398(6) 0.057(2) Uani 1 1 d . . .
C9 C 0.7903(12) 0.0856(14) 0.0444(8) 0.072(3) Uani 1 1 d . . .
H9 H 0.8608 0.1071 0.0071 0.087 Uiso 1 1 calc R . .
C10 C 0.7773(14) 0.1946(14) 0.1034(9) 0.083(4) Uani 1 1 d . . .
H10 H 0.8411 0.2898 0.1073 0.100 Uiso 1 1 calc R . .
C11 C 0.6720(12) 0.1637(11) 0.1555(8) 0.068(3) Uani 1 1 d . . .
H11 H 0.6620 0.2385 0.1941 0.082 Uiso 1 1 calc R . .
C12 C 0.5762(11) 0.0212(10) 0.1535(7) 0.057(2) Uani 1 1 d . . .
H12 H 0.5020 0.0008 0.1890 0.069 Uiso 1 1 calc R . .
C13 C 0.4656(10) -0.2639(8) 0.1726(5) 0.0436(19) Uani 1 1 d . . .
C14 C 0.3191(10) -0.3755(8) 0.1712(6) 0.045(2) Uani 1 1 d . . .
C15 C 0.2807(10) -0.3964(9) 0.2504(6) 0.047(2) Uani 1 1 d . . .
C16 C 0.3914(11) -0.3093(10) 0.3318(6) 0.053(2) Uani 1 1 d . . .
C17 C 0.5449(10) -0.2023(10) 0.3321(6) 0.051(2) Uani 1 1 d . . .
C18 C 0.5818(10) -0.1787(9) 0.2544(5) 0.0440(19) Uani 1 1 d . . .
H18 H 0.6825 -0.1072 0.2557 0.053 Uiso 1 1 calc R . .
C19 C 0.1208(18) -0.6075(15) 0.2841(10) 0.122(6) Uani 1 1 d . . .
H19A H 0.0080 -0.6744 0.2735 0.183 Uiso 1 1 calc R . .
H19B H 0.1673 -0.5630 0.3472 0.183 Uiso 1 1 calc R . .
H19C H 0.1812 -0.6575 0.2601 0.183 Uiso 1 1 calc R . .
C20 C 0.3520(18) -0.2226(15) 0.4750(9) 0.098(4) Uani 1 1 d . . .
H20A H 0.3208 -0.2576 0.5238 0.146 Uiso 1 1 calc R . .
H20B H 0.2758 -0.1888 0.4522 0.146 Uiso 1 1 calc R . .
H20C H 0.4606 -0.1450 0.4956 0.146 Uiso 1 1 calc R . .
C21 C 0.8091(4) -0.0129(4) 0.4184(3) 0.084(4) Uani 1 1 d . . .
H21A H 0.8720 0.0313 0.4794 0.126 Uiso 1 1 calc R . .
H21B H 0.7919 0.0579 0.3950 0.126 Uiso 1 1 calc R . .
H21C H 0.8678 -0.0531 0.3837 0.126 Uiso 1 1 calc R . .
Cl1 Cl 0.4327(4) -0.4357(4) 0.6183(3) 0.1418(16) Uani 1 1 d R . .
Cl2 Cl 0.1153(4) -0.6470(4) 0.5787(3) 0.299(5) Uani 1 1 d R . .
C22 C 0.2951(4) -0.5789(4) 0.5405(3) 0.143(6) Uani 1 1 d R . .
H22A H 0.3366 -0.6509 0.5272 0.172 Uiso 1 1 calc R . .
H22B H 0.2706 -0.5548 0.4863 0.172 Uiso 1 1 calc R . .

loop_
_atom_site_aniso_label
_atom_site_aniso_U_11
_atom_site_aniso_U_22
_atom_site_aniso_U_33
_atom_site_aniso_U_23
_atom_site_aniso_U_13
_atom_site_aniso_U_12
N1 0.046(4) 0.051(4) 0.043(4) 0.015(3) 0.016(3) 0.022(3)
O1 0.050(4) 0.062(4) 0.069(4) 0.025(3) 0.013(3) 0.008(3)
O2 0.090(5) 0.073(5) 0.047(4) 0.020(3) 0.024(4) 0.018(4)
O3 0.058(4) 0.078(5) 0.038(3) 0.013(3) 0.006(3) 0.016(3)
F1 0.127(6) 0.107(6) 0.104(6) 0.006(5) 0.060(5) 0.034(5)
F2 0.225(11) 0.091(6) 0.183(10) 0.058(6) 0.109(9) 0.030(6)
F3 0.126(7) 0.197(10) 0.133(8) 0.017(7) -0.006(6) 0.105(7)
F4 0.119(7) 0.269(14) 0.172(10) 0.053(10) -0.007(7) 0.117(9)
F5 0.126(6) 0.125(6) 0.099(6) -0.015(5) 0.042(5) 0.035(5)
F6 0.171(8) 0.113(6) 0.122(7) 0.059(5) 0.066(6) 0.042(6)
S1 0.0767(18) 0.111(2) 0.0668(17) 0.0403(16) 0.0393(14) 0.0493(17)
S2 0.0507(13) 0.0574(14) 0.0507(13) 0.0127(11) 0.0040(10) 0.0114(11)
Sb1 0.0638(5) 0.0729(5) 0.0602(5) 0.0184(3) 0.0223(3) 0.0281(4)
C1 0.063(6) 0.065(6) 0.042(5) 0.016(4) 0.007(4) 0.039(5)
C2 0.070(6) 0.090(7) 0.050(6) 0.029(5) 0.020(5) 0.054(6)
C3 0.108(10) 0.105(9) 0.047(6) 0.018(6) 0.024(6) 0.078(9)
C4 0.112(9) 0.066(7) 0.034(5) 0.002(5) 0.003(5) 0.055(7)
C5 0.090(8) 0.060(6) 0.046(6) -0.007(5) -0.013(5) 0.044(6)
C6 0.058(6) 0.057(6) 0.047(5) 0.011(4) 0.004(4) 0.030(5)
C7 0.039(5) 0.058(6) 0.060(6) 0.029(5) 0.009(4) 0.021(4)
C8 0.046(5) 0.074(6) 0.056(6) 0.036(5) 0.012(4) 0.021(5)
C9 0.056(6) 0.100(9) 0.063(7) 0.049(7) 0.012(5) 0.025(6)
C10 0.071(8) 0.079(8) 0.088(9) 0.044(7) -0.003(7) 0.019(7)
C11 0.055(6) 0.059(6) 0.092(8) 0.036(6) 0.011(6) 0.020(5)
C12 0.047(5) 0.050(5) 0.075(7) 0.027(5) 0.006(5) 0.020(4)
C13 0.049(5) 0.042(5) 0.041(5) 0.009(4) 0.011(4) 0.023(4)
C14 0.044(5) 0.037(4) 0.050(5) 0.013(4) 0.011(4) 0.012(4)
C15 0.044(5) 0.048(5) 0.047(5) 0.012(4) 0.017(4) 0.018(4)
C16 0.057(6) 0.059(6) 0.041(5) 0.014(4) 0.015(4) 0.022(5)
C17 0.041(5) 0.064(6) 0.044(5) 0.013(4) 0.009(4) 0.019(4)
C18 0.046(5) 0.047(5) 0.041(5) 0.010(4) 0.015(4) 0.021(4)
C19 0.117(11) 0.085(9) 0.128(13) 0.066(9) -0.008(9) 0.001(8)
C20 0.117(10) 0.107(10) 0.088(9) 0.036(8) 0.056(8) 0.053(9)
C21 0.053(6) 0.097(9) 0.060(7) 0.009(6) 0.003(5) 0.002(6)
Cl1 0.135(3) 0.158(4) 0.101(3) 0.022(3) 0.005(2) 0.050(3)
Cl2 0.130(5) 0.259(9) 0.388(14) 0.034(9) 0.092(7) -0.012(5)
C22 0.182(18) 0.124(13) 0.111(13) 0.014(11) 0.018(12) 0.072(13)

loop_
_atom_type_symbol
_atom_type_description
_atom_type_scat_dispersion_real
_atom_type_scat_dispersion_imag
_atom_type_scat_source
C C 0.0181 0.0091 'International Tables Vol C Tables 4.2.6.8 and 6.1.1.4'
H H 0.0000 0.0000 'International Tables Vol C Tables 4.2.6.8 and 6.1.1.4'
N N 0.0311 0.0180 'International Tables Vol C Tables 4.2.6.8 and 6.1.1.4'
O O 0.0492 0.0322 'International Tables Vol C Tables 4.2.6.8 and 6.1.1.4'
F F 0.0727 0.0534 'International Tables Vol C Tables 4.2.6.8 and 6.1.1.4'
S S 0.3331 0.5567 'International Tables Vol C Tables 4.2.6.8 and 6.1.1.4'
Sb Sb -0.0562 5.8946 'International Tables Vol C Tables 4.2.6.8 and 6.1.1.4'
Cl Cl 0.3639 0.7018 'International Tables Vol C Tables 4.2.6.8 and 6.1.1.4'

loop_
_geom_angle_atom_site_label_1
_geom_angle_atom_site_label_2
_geom_angle_atom_site_label_3
_geom_angle
_geom_angle_site_symmetry_1
_geom_angle_site_symmetry_3
C1 N1 C13 120.8(7) . .
C1 N1 C7 119.3(7) . .
C13 N1 C7 119.8(7) . .
C15 O1 C19 118.5(9) . .
C16 O2 C20 119.9(8) . .
C17 O3 C21 116.5(6) . .
C2 S1 C8 98.7(4) . .
C14 S2 C6 101.1(4) . .
F4 Sb1 F6 94.2(6) . .
F4 Sb1 F2 89.0(6) . .
F6 Sb1 F2 176.7(5) . .
F4 Sb1 F1 90.0(5) . .
F6 Sb1 F1 89.2(4) . .
F2 Sb1 F1 89.7(4) . .
F4 Sb1 F5 91.7(5) . .
F6 Sb1 F5 91.0(4) . .
F2 Sb1 F5 90.0(4) . .
F1 Sb1 F5 178.3(4) . .
F4 Sb1 F3 178.3(5) . .
F6 Sb1 F3 87.2(5) . .
F2 Sb1 F3 89.7(6) . .
F1 Sb1 F3 91.1(4) . .
F5 Sb1 F3 87.3(4) . .
C2 C1 N1 120.1(9) . .
C2 C1 C6 118.0(9) . .
N1 C1 C6 121.9(8) . .
C3 C2 C1 119.7(10) . .
C3 C2 S1 118.7(8) . .
C1 C2 S1 121.4(8) . .
C4 C3 C2 121.2(10) . .
C4 C3 H3 119.4 . .
C2 C3 H3 119.4 . .
C5 C4 C3 119.0(9) . .
C5 C4 H4 120.5 . .
C3 C4 H4 120.5 . .
C4 C5 C6 121.3(11) . .
C4 C5 H5 119.3 . .
C6 C5 H5 119.3 . .
C5 C6 C1 120.8(10) . .
C5 C6 S2 117.2(8) . .
C1 C6 S2 122.0(7) . .
C8 C7 C12 120.4(9) . .
C8 C7 N1 121.8(9) . .
C12 C7 N1 117.7(8) . .
C7 C8 C9 119.5(10) . .
C7 C8 S1 120.6(8) . .
C9 C8 S1 119.9(8) . .
C10 C9 C8 120.7(10) . .
C10 C9 H9 119.6 . .
C8 C9 H9 119.6 . .
C11 C10 C9 119.8(11) . .
C11 C10 H10 120.1 . .
C9 C10 H10 120.1 . .
C10 C11 C12 121.9(12) . .
C10 C11 H11 119.0 . .
C12 C11 H11 119.0 . .
C7 C12 C11 117.4(10) . .
C7 C12 H12 121.3 . .
C11 C12 H12 121.3 . .
C14 C13 N1 121.3(7) . .
C14 C13 C18 119.7(7) . .
N1 C13 C18 118.9(7) . .
C15 C14 C13 120.5(8) . .
C15 C14 S2 116.1(6) . .
C13 C14 S2 123.3(6) . .
O1 C15 C16 123.2(8) . .
O1 C15 C14 116.6(7) . .
C16 C15 C14 120.2(8) . .
O2 C16 C15 118.4(8) . .
O2 C16 C17 122.9(8) . .
C15 C16 C17 118.7(8) . .
O3 C17 C18 124.5(8) . .
O3 C17 C16 114.1(7) . .
C18 C17 C16 121.4(8) . .
C17 C18 C13 119.3(8) . .
C17 C18 H18 120.4 . .
C13 C18 H18 120.4 . .
O1 C19 H19A 109.5 . .
O1 C19 H19B 109.5 . .
H19A C19 H19B 109.5 . .
O1 C19 H19C 109.5 . .
H19A C19 H19C 109.5 . .
H19B C19 H19C 109.5 . .
O2 C20 H20A 109.5 . .
O2 C20 H20B 109.5 . .
H20A C20 H20B 109.5 . .
O2 C20 H20C 109.5 . .
H20A C20 H20C 109.5 . .
H20B C20 H20C 109.5 . .
O3 C21 H21A 109.5 . .
O3 C21 H21B 109.5 . .
H21A C21 H21B 109.5 . .
O3 C21 H21C 109.5 . .
H21A C21 H21C 109.5 . .
H21B C21 H21C 109.5 . .
Cl1 C22 Cl2 108.6 . .
Cl1 C22 H22A 110.0 . .
Cl2 C22 H22A 110.0 . .
Cl1 C22 H22B 110.0 . .
Cl2 C22 H22B 110.0 . .
H22A C22 H22B 108.4 . .

loop_
_geom_bond_atom_site_label_1
_geom_bond_atom_site_label_2
_geom_bond_distance
_geom_bond_site_symmetry_2
N1 C1 1.400(11) .
N1 C13 1.406(10) .
N1 C7 1.432(11) .
O1 C15 1.369(10) .
O1 C19 1.389(13) .
O2 C16 1.348(10) .
O2 C20 1.406(14) .
O3 C17 1.345(10) .
O3 C21 1.492(7) .
F1 Sb1 1.843(7) .
F2 Sb1 1.839(8) .
F3 Sb1 1.867(8) .
F4 Sb1 1.800(8) .
F5 Sb1 1.853(7) .
F6 Sb1 1.826(8) .
S1 C2 1.751(11) .
S1 C8 1.752(11) .
S2 C14 1.735(8) .
S2 C6 1.748(10) .
C1 C2 1.396(13) .
C1 C6 1.402(13) .
C2 C3 1.390(15) .
C3 C4 1.380(16) .
C3 H3 0.9300 .
C4 C5 1.361(15) .
C4 H4 0.9300 .
C5 C6 1.370(12) .
C5 H5 0.9300 .
C7 C8 1.372(12) .
C7 C12 1.406(13) .
C8 C9 1.395(14) .
C9 C10 1.370(17) .
C9 H9 0.9300 .
C10 C11 1.344(16) .
C10 H10 0.9300 .
C11 C12 1.410(13) .
C11 H11 0.9300 .
C12 H12 0.9300 .
C13 C14 1.391(11) .
C13 C18 1.407(11) .
C14 C15 1.390(11) .
C15 C16 1.388(12) .
C16 C17 1.417(12) .
C17 C18 1.370(11) .
C18 H18 0.9300 .
C19 H19A 0.9600 .
C19 H19B 0.9600 .
C19 H19C 0.9600 .
C20 H20A 0.9600 .
C20 H20B 0.9600 .
C20 H20C 0.9600 .
C21 H21A 0.9600 .
C21 H21B 0.9600 .
C21 H21C 0.9600 .
Cl1 C22 1.6320 .
Cl2 C22 1.7663 .
C22 H22A 0.9700 .
C22 H22B 0.9700 .
